data_4106943
loop_
_publ_author_name
'Juliette Berthe'
'Juan Manuel Garcia'
'Edgar Ocando'
'Tsuyoshi Kato'
'Nathalie Saffon-Merceron'
'Abel De C\'ozar'
'Fernando P. Coss\'io'
'Antoine Baceiredo'

_publ_section_title
;
 Synthesis and Reactivity of a Phosphine-Stabilized Monogermanium Analogue
 of Alkynes
;
_journal_name_full 'Journal of the American Chemical Society'
_journal_page_first 15930
_journal_page_last 15933
_journal_paper_doi 10.1021/ja2073577
_journal_volume 133
_journal_year 2011
_chemical_formula_sum 'C46 H87 Ge N7 O P2 Si'
_chemical_formula_weight 916.85
_chemical_name_systematic
; 
 ? 
;
_space_group_IT_number 2
_symmetry_cell_setting triclinic
_symmetry_space_group_name_Hall '-P 1'
_symmetry_space_group_name_H-M 'P -1'
_atom_sites_solution_hydrogens geom
_atom_sites_solution_primary direct
_atom_sites_solution_secondary difmap
_audit_creation_method SHELXL-97
_cell_angle_alpha 76.4920(10)
_cell_angle_beta 75.0280(10)
_cell_angle_gamma 82.150(2)
_cell_formula_units_Z 2
_cell_length_a 10.4194(3)
_cell_length_b 13.8223(6)
_cell_length_c 20.0405(5)
_cell_measurement_reflns_used 9232
_cell_measurement_temperature 193(2)
_cell_measurement_theta_max 32.27
_cell_measurement_theta_min 2.59
_cell_volume 2702.18(16)
_computing_cell_refinement 'Bruker SAINT'
_computing_data_collection 'Bruker APEX2'
_computing_data_reduction 'Bruker SAINT'
_computing_molecular_graphics 'Bruker SHELXTL'
_computing_publication_material 'Bruker SHELXTL'
_computing_structure_refinement 'SHELXL-97 (Sheldrick, 1997)'
_computing_structure_solution 'SHELXS-97 (Sheldrick, 1990)'
_diffrn_ambient_temperature 193(2)
_diffrn_measured_fraction_theta_full 0.986
_diffrn_measured_fraction_theta_max 0.986
_diffrn_measurement_device_type 'Bruker kappa APEX-II CCD Quazar'
_diffrn_measurement_method 'phi and omega scans'
_diffrn_radiation_monochromator graphite
_diffrn_radiation_source 'fine-focus sealed tube'
_diffrn_radiation_type MoK\a
_diffrn_radiation_wavelength 0.71073
_diffrn_reflns_av_R_equivalents 0.0257
_diffrn_reflns_av_sigmaI/netI 0.0239
_diffrn_reflns_limit_h_max 13
_diffrn_reflns_limit_h_min -13
_diffrn_reflns_limit_k_max 17
_diffrn_reflns_limit_k_min -18
_diffrn_reflns_limit_l_max 26
_diffrn_reflns_limit_l_min -26
_diffrn_reflns_number 52913
_diffrn_reflns_theta_full 28.28
_diffrn_reflns_theta_max 28.28
_diffrn_reflns_theta_min 5.11
_diffrn_standards_number 0
_exptl_absorpt_coefficient_mu 0.686
_exptl_absorpt_correction_T_max 0.7256
_exptl_absorpt_correction_T_min 0.6838
_exptl_absorpt_correction_type multi-scan
_exptl_absorpt_process_details 'SADABS (Bruker-AXS)'
_exptl_crystal_colour yellow
_exptl_crystal_density_diffrn 1.127
_exptl_crystal_description block
_exptl_crystal_F_000 992
_exptl_crystal_size_max 0.60
_exptl_crystal_size_mid 0.50
_exptl_crystal_size_min 0.50
_refine_diff_density_max 0.707
_refine_diff_density_min -0.415
_refine_diff_density_rms 0.048
_refine_ls_extinction_method none
_refine_ls_goodness_of_fit_ref 1.023
_refine_ls_hydrogen_treatment constr
_refine_ls_matrix_type full
_refine_ls_number_parameters 616
_refine_ls_number_reflns 13232
_refine_ls_number_restraints 170
_refine_ls_restrained_S_all 1.026
_refine_ls_R_factor_all 0.0439
_refine_ls_R_factor_gt 0.0361
_refine_ls_shift/su_max 0.001
_refine_ls_shift/su_mean 0.000
_refine_ls_structure_factor_coef Fsqd
_refine_ls_weighting_details 'calc w=1/[\s^2^(Fo^2^)+(0.0547P)^2^+1.0201P] where P=(Fo^2^+2Fc^2^)/3'
_refine_ls_weighting_scheme calc
_refine_ls_wR_factor_gt 0.0963
_refine_ls_wR_factor_ref 0.1013
_reflns_number_gt 11480
_reflns_number_total 13232
_reflns_threshold_expression >2sigma(I)
_cod_data_source_file ja2073577_si_001.cif
_cod_data_source_block 3a
_cod_database_code 4106943

loop_
_symmetry_equiv_pos_as_xyz
'x, y, z'
'-x, -y, -z'

loop_
_atom_site_label
_atom_site_type_symbol
_atom_site_fract_x
_atom_site_fract_y
_atom_site_fract_z
_atom_site_U_iso_or_equiv
_atom_site_adp_type
_atom_site_occupancy
_atom_site_symmetry_multiplicity
_atom_site_calc_flag
_atom_site_refinement_flags
_atom_site_disorder_assembly
_atom_site_disorder_group
P1 P 0.21617(5) 0.50553(3) 0.22221(3) 0.03500(10) Uani 0.9553(7) 1 d PDU A 1
C1 C 0.26309(16) 0.37337(12) 0.22098(9) 0.0300(3) Uani 0.9553(7) 1 d PDU A 1
N1 N 0.38395(15) 0.33922(11) 0.19983(9) 0.0387(3) Uani 0.9553(7) 1 d PDU A 1
N2 N 0.49289(18) 0.30952(15) 0.18066(13) 0.0642(6) Uani 0.9553(7) 1 d PDU A 1
Ge1 Ge 0.09882(2) 0.30007(2) 0.247515(8) 0.02544(6) Uani 0.9553(7) 1 d PDU A 1
P1' P 0.2972(10) 0.4783(2) 0.1925(4) 0.058(3) Uani 0.0447(7) 1 d PDU A 2
C1' C 0.1668(17) 0.3917(13) 0.2264(19) 0.036(3) Uani 0.0447(7) 1 d PDU A 2
N1' N 0.0407(18) 0.418(2) 0.2389(17) 0.040(4) Uani 0.0447(7) 1 d PDU A 2
N2' N -0.074(2) 0.436(3) 0.249(2) 0.058(8) Uani 0.0447(7) 1 d PDU A 2
Ge1' Ge 0.2526(4) 0.2554(3) 0.2515(2) 0.0347(11) Uani 0.0447(7) 1 d PDU A 2
N6 N 0.20812(16) 0.55192(12) 0.13635(9) 0.0467(4) Uani 1 1 d D . .
C32 C 0.2952(2) 0.51710(17) 0.07534(11) 0.0536(5) Uani 1 1 d . A .
H32 H 0.3685 0.4718 0.0927 0.064 Uiso 1 1 calc R B 2
C33 C 0.2258(3) 0.4558(2) 0.04296(14) 0.0734(7) Uani 1 1 d . . .
H33A H 0.1905 0.3983 0.0789 0.110 Uiso 1 1 calc R A .
H33B H 0.2899 0.4323 0.0037 0.110 Uiso 1 1 calc R . .
H33C H 0.1525 0.4974 0.0255 0.110 Uiso 1 1 calc R . .
C34 C 0.3619(3) 0.6040(2) 0.01888(14) 0.0766(8) Uani 1 1 d . . .
H34A H 0.2931 0.6514 0.0014 0.115 Uiso 1 1 calc R A .
H34B H 0.4219 0.5777 -0.0204 0.115 Uiso 1 1 calc R . .
H34C H 0.4130 0.6381 0.0399 0.115 Uiso 1 1 calc R . .
C35 C 0.0928(2) 0.62306(16) 0.12335(15) 0.0619(6) Uani 1 1 d . A .
H35 H 0.0984 0.6347 0.0716 0.074 Uiso 1 1 calc R . .
C36 C -0.0406(2) 0.5833(2) 0.1596(2) 0.0865(10) Uani 1 1 d . . .
H36A H -0.0436 0.5188 0.1479 0.130 Uiso 1 1 calc R A .
H36B H -0.1112 0.6305 0.1438 0.130 Uiso 1 1 calc R . .
H36C H -0.0539 0.5746 0.2109 0.130 Uiso 1 1 calc R . .
C37 C 0.1020(3) 0.72354(18) 0.1383(2) 0.0964(11) Uani 1 1 d . . .
H37A H 0.0934 0.7169 0.1890 0.145 Uiso 1 1 calc R A .
H37B H 0.0303 0.7706 0.1235 0.145 Uiso 1 1 calc R . .
H37C H 0.1884 0.7484 0.1121 0.145 Uiso 1 1 calc R . .
N7 N 0.34644(16) 0.54921(12) 0.23793(9) 0.0461(4) Uani 1 1 d D . .
C38 C 0.4801(2) 0.55961(17) 0.19099(13) 0.0572(6) Uani 1 1 d . A .
H38 H 0.4811 0.5308 0.1495 0.069 Uiso 1 1 calc R C 2
C39 C 0.5916(3) 0.5022(3) 0.22372(18) 0.0821(9) Uani 1 1 d . . .
H39A H 0.6005 0.5327 0.2617 0.123 Uiso 1 1 calc R A .
H39B H 0.6755 0.5043 0.1875 0.123 Uiso 1 1 calc R . .
H39C H 0.5708 0.4327 0.2431 0.123 Uiso 1 1 calc R . .
C40 C 0.5067(3) 0.6694(2) 0.16231(18) 0.0898(10) Uani 1 1 d . . .
H40A H 0.4363 0.7039 0.1390 0.135 Uiso 1 1 calc R A .
H40B H 0.5931 0.6743 0.1282 0.135 Uiso 1 1 calc R . .
H40C H 0.5077 0.7006 0.2014 0.135 Uiso 1 1 calc R . .
C41 C 0.3235(3) 0.58320(19) 0.30524(13) 0.0633(6) Uani 1 1 d . A .
H41 H 0.4094 0.6062 0.3066 0.076 Uiso 1 1 calc R . .
C42 C 0.2879(4) 0.4992(3) 0.36892(14) 0.0855(9) Uani 1 1 d . . .
H42A H 0.2016 0.4768 0.3707 0.128 Uiso 1 1 calc R A .
H42B H 0.2826 0.5231 0.4120 0.128 Uiso 1 1 calc R . .
H42C H 0.3566 0.4435 0.3653 0.128 Uiso 1 1 calc R . .
C43 C 0.2189(4) 0.6724(2) 0.30987(18) 0.0914(10) Uani 1 1 d . . .
H43A H 0.2450 0.7265 0.2689 0.137 Uiso 1 1 calc R A .
H43B H 0.2127 0.6958 0.3533 0.137 Uiso 1 1 calc R . .
H43C H 0.1321 0.6520 0.3104 0.137 Uiso 1 1 calc R . .
P2 P 0.13919(4) 0.15375(3) 0.193962(19) 0.02564(9) Uani 1 1 d . . .
Si1 Si 0.15476(6) 0.10939(4) 0.07560(2) 0.03926(12) Uani 1 1 d . A .
N3 N 0.11866(14) 0.20071(10) 0.33515(6) 0.0301(3) Uani 1 1 d . . .
N4 N 0.25744(14) 0.10377(11) 0.13210(7) 0.0351(3) Uani 1 1 d . A .
N5 N 0.03600(14) 0.15904(10) 0.13939(7) 0.0327(3) Uani 1 1 d . A .
C2 C 0.09923(18) 0.10776(12) 0.33398(8) 0.0355(3) Uani 1 1 d . A .
C3 C 0.1010(2) 0.07270(13) 0.27418(9) 0.0409(4) Uani 1 1 d . A .
C4 C 0.0769(3) -0.03830(16) 0.29865(11) 0.0711(8) Uani 1 1 d . . .
H4 H 0.1098 -0.0787 0.2613 0.085 Uiso 1 1 calc R A .
C5 C -0.0659(4) -0.0478(2) 0.33732(14) 0.0858(10) Uani 1 1 d . A .
H5A H -0.0866 -0.1185 0.3522 0.103 Uiso 1 1 calc R . .
H5B H -0.1269 -0.0102 0.3080 0.103 Uiso 1 1 calc R . .
C6 C -0.0750(3) -0.0022(2) 0.40064(13) 0.0752(8) Uani 1 1 d . . .
H6A H -0.1094 -0.0496 0.4452 0.090 Uiso 1 1 calc R A .
H6B H -0.1350 0.0599 0.3987 0.090 Uiso 1 1 calc R . .
C7 C 0.0677(3) 0.02006(16) 0.39602(10) 0.0593(6) Uani 1 1 d . A .
H7 H 0.0876 0.0259 0.4410 0.071 Uiso 1 1 calc R . .
C8 C 0.1472(3) -0.06757(17) 0.36102(14) 0.0754(8) Uani 1 1 d . A .
H8A H 0.2445 -0.0614 0.3460 0.090 Uiso 1 1 calc R . .
H8B H 0.1279 -0.1345 0.3906 0.090 Uiso 1 1 calc R . .
C10 C 0.12191(17) 0.22906(12) 0.39899(8) 0.0341(3) Uani 1 1 d . A .
C11 C 0.23908(19) 0.20836(15) 0.42324(9) 0.0424(4) Uani 1 1 d . . .
C12 C 0.2404(2) 0.23979(18) 0.48434(10) 0.0555(5) Uani 1 1 d . A .
H12 H 0.3184 0.2250 0.5022 0.067 Uiso 1 1 calc R . .
C13 C 0.1317(3) 0.29168(19) 0.51935(11) 0.0611(6) Uani 1 1 d . . .
H13 H 0.1355 0.3132 0.5604 0.073 Uiso 1 1 calc R A .
C14 C 0.0188(3) 0.31192(18) 0.49491(10) 0.0566(5) Uani 1 1 d . A .
H14 H -0.0558 0.3480 0.5192 0.068 Uiso 1 1 calc R . .
C15 C 0.0099(2) 0.28080(15) 0.43463(9) 0.0453(4) Uani 1 1 d . . .
C16 C 0.3626(2) 0.1540(2) 0.38568(12) 0.0589(6) Uani 1 1 d . A .
H16 H 0.3434 0.1404 0.3425 0.071 Uiso 1 1 calc R . .
C17 C 0.3977(4) 0.0536(3) 0.4313(2) 0.1045(12) Uani 1 1 d . . .
H17A H 0.4148 0.0645 0.4747 0.157 Uiso 1 1 calc R A .
H17B H 0.4776 0.0204 0.4052 0.157 Uiso 1 1 calc R . .
H17C H 0.3232 0.0115 0.4434 0.157 Uiso 1 1 calc R . .
C18 C 0.4798(3) 0.2188(3) 0.36173(19) 0.0997(11) Uani 1 1 d . . .
H18A H 0.4560 0.2818 0.3314 0.150 Uiso 1 1 calc R A .
H18B H 0.5572 0.1836 0.3353 0.150 Uiso 1 1 calc R . .
H18C H 0.5017 0.2327 0.4031 0.150 Uiso 1 1 calc R . .
C19 C -0.1200(2) 0.3021(2) 0.41173(12) 0.0648(7) Uani 1 1 d . A .
H19 H -0.1085 0.2720 0.3695 0.078 Uiso 1 1 calc R . .
C20 C -0.2325(3) 0.2508(3) 0.47016(15) 0.0952(11) Uani 1 1 d . . .
H20A H -0.2077 0.1790 0.4818 0.143 Uiso 1 1 calc R A .
H20B H -0.3150 0.2621 0.4535 0.143 Uiso 1 1 calc R . .
H20C H -0.2464 0.2789 0.5123 0.143 Uiso 1 1 calc R . .
C21 C -0.1542(4) 0.4138(3) 0.38943(18) 0.1074(13) Uani 1 1 d . . .
H21A H -0.1657 0.4455 0.4297 0.161 Uiso 1 1 calc R A .
H21B H -0.2371 0.4249 0.3732 0.161 Uiso 1 1 calc R . .
H21C H -0.0819 0.4428 0.3510 0.161 Uiso 1 1 calc R . .
C22 C 0.1236(3) -0.01432(19) 0.06448(16) 0.0751(8) Uani 1 1 d . . .
H22A H 0.1125 -0.0616 0.1100 0.113 Uiso 1 1 calc R A .
H22B H 0.1994 -0.0388 0.0304 0.113 Uiso 1 1 calc R . .
H22C H 0.0425 -0.0079 0.0471 0.113 Uiso 1 1 calc R . .
C23 C 0.1985(3) 0.1926(2) -0.01246(11) 0.0742(8) Uani 1 1 d . . .
H23A H 0.1226 0.2034 -0.0345 0.111 Uiso 1 1 calc R A .
H23B H 0.2756 0.1616 -0.0422 0.111 Uiso 1 1 calc R . .
H23C H 0.2204 0.2568 -0.0073 0.111 Uiso 1 1 calc R . .
C24 C 0.3979(2) 0.06998(19) 0.13031(13) 0.0579(6) Uani 1 1 d DU . .
C25 C 0.4086(15) -0.0480(8) 0.1352(11) 0.091(3) Uani 0.48(2) 1 d PDU A 1
H25A H 0.3687 -0.0813 0.1835 0.136 Uiso 0.48(2) 1 calc PR A 1
H25B H 0.5025 -0.0726 0.1222 0.136 Uiso 0.48(2) 1 calc PR A 1
H25C H 0.3610 -0.0622 0.1027 0.136 Uiso 0.48(2) 1 calc PR A 1
C26 C 0.4984(14) 0.1246(14) 0.0702(8) 0.090(3) Uani 0.48(2) 1 d PDU A 1
H26A H 0.4670 0.1368 0.0267 0.134 Uiso 0.48(2) 1 calc PR A 1
H26B H 0.5839 0.0841 0.0644 0.134 Uiso 0.48(2) 1 calc PR A 1
H26C H 0.5099 0.1885 0.0803 0.134 Uiso 0.48(2) 1 calc PR A 1
C27 C 0.430(2) 0.0765(15) 0.2000(7) 0.050(2) Uani 0.48(2) 1 d PDU A 1
H27A H 0.4125 0.1457 0.2063 0.074 Uiso 0.48(2) 1 calc PR A 1
H27B H 0.5238 0.0544 0.1985 0.074 Uiso 0.48(2) 1 calc PR A 1
H27C H 0.3735 0.0336 0.2396 0.074 Uiso 0.48(2) 1 calc PR A 1
C25' C 0.4310(12) -0.0257(11) 0.1012(9) 0.094(3) Uani 0.52(2) 1 d PDU A 2
H25D H 0.3599 -0.0706 0.1239 0.142 Uiso 0.52(2) 1 calc PR A 2
H25E H 0.5156 -0.0587 0.1109 0.142 Uiso 0.52(2) 1 calc PR A 2
H25F H 0.4387 -0.0091 0.0501 0.142 Uiso 0.52(2) 1 calc PR A 2
C26' C 0.4697(13) 0.1572(11) 0.0709(7) 0.082(3) Uani 0.52(2) 1 d PDU A 2
H26D H 0.4499 0.1571 0.0257 0.123 Uiso 0.52(2) 1 calc PR A 2
H26E H 0.5662 0.1466 0.0664 0.123 Uiso 0.52(2) 1 calc PR A 2
H26F H 0.4370 0.2217 0.0841 0.123 Uiso 0.52(2) 1 calc PR A 2
C27' C 0.436(2) 0.0643(17) 0.1980(7) 0.064(3) Uani 0.52(2) 1 d PDU A 2
H27D H 0.4128 0.1291 0.2120 0.096 Uiso 0.52(2) 1 calc PR A 2
H27E H 0.5321 0.0472 0.1918 0.096 Uiso 0.52(2) 1 calc PR A 2
H27F H 0.3878 0.0130 0.2349 0.096 Uiso 0.52(2) 1 calc PR A 2
C28 C -0.10082(19) 0.20667(15) 0.14135(10) 0.0440(4) Uani 1 1 d . . .
C29 C -0.1881(2) 0.1874(2) 0.21605(14) 0.0683(7) Uani 1 1 d . A .
H29A H -0.1899 0.1153 0.2346 0.102 Uiso 1 1 calc R . .
H29B H -0.2789 0.2171 0.2154 0.102 Uiso 1 1 calc R . .
H29C H -0.1517 0.2175 0.2462 0.102 Uiso 1 1 calc R . .
C30 C -0.1597(3) 0.1601(2) 0.09483(16) 0.0694(7) Uani 1 1 d . A .
H30A H -0.1023 0.1697 0.0470 0.104 Uiso 1 1 calc R . .
H30B H -0.2490 0.1922 0.0931 0.104 Uiso 1 1 calc R . .
H30C H -0.1656 0.0885 0.1146 0.104 Uiso 1 1 calc R . .
C31 C -0.0989(2) 0.31851(16) 0.11184(13) 0.0550(5) Uani 1 1 d . A .
H31A H -0.0625 0.3494 0.1416 0.082 Uiso 1 1 calc R . .
H31B H -0.1899 0.3477 0.1113 0.082 Uiso 1 1 calc R . .
H31C H -0.0431 0.3305 0.0636 0.082 Uiso 1 1 calc R . .
C44 C 0.2497(5) 0.1545(4) 0.7736(2) 0.1263(15) Uani 1 1 d . . .
H44A H 0.2597 0.1964 0.8050 0.189 Uiso 1 1 calc R . .
H44B H 0.2480 0.0847 0.7989 0.189 Uiso 1 1 calc R . .
H44C H 0.1662 0.1760 0.7585 0.189 Uiso 1 1 calc R . .
C45 C 0.3632(5) 0.1643(3) 0.7110(2) 0.1152(13) Uani 1 1 d . . .
H45A H 0.4480 0.1510 0.7264 0.138 Uiso 1 1 calc R . .
H45B H 0.3610 0.1143 0.6831 0.138 Uiso 1 1 calc R . .
O1 O 0.3573(2) 0.2604(2) 0.66870(15) 0.1076(8) Uani 1 1 d . . .
C46 C 0.4642(3) 0.2769(3) 0.61005(18) 0.0855(9) Uani 1 1 d . . .
H46A H 0.4691 0.2281 0.5802 0.103 Uiso 1 1 calc R . .
H46B H 0.5487 0.2686 0.6254 0.103 Uiso 1 1 calc R . .
C47 C 0.4442(4) 0.3797(3) 0.5694(2) 0.0999(11) Uani 1 1 d . . .
H47A H 0.3611 0.3870 0.5537 0.150 Uiso 1 1 calc R . .
H47B H 0.5192 0.3927 0.5281 0.150 Uiso 1 1 calc R . .
H47C H 0.4392 0.4276 0.5993 0.150 Uiso 1 1 calc R . .

loop_
_atom_site_aniso_label
_atom_site_aniso_U_11
_atom_site_aniso_U_22
_atom_site_aniso_U_33
_atom_site_aniso_U_23
_atom_site_aniso_U_13
_atom_site_aniso_U_12
P1 0.0328(2) 0.0274(2) 0.0410(2) -0.00828(17) 0.00021(19) -0.00458(17)
C1 0.0311(8) 0.0263(7) 0.0322(8) -0.0053(6) -0.0068(6) -0.0034(6)
N1 0.0337(8) 0.0319(7) 0.0505(9) -0.0095(6) -0.0086(7) -0.0038(6)
N2 0.0338(9) 0.0499(10) 0.1067(17) -0.0250(11) -0.0066(10) 0.0000(8)
Ge1 0.02641(9) 0.02658(9) 0.02225(8) -0.00311(6) -0.00594(6) -0.00143(6)
P1' 0.049(5) 0.031(4) 0.079(6) -0.013(4) 0.013(5) -0.005(4)
C1' 0.036(5) 0.031(5) 0.034(5) -0.004(5) 0.001(5) -0.001(4)
N1' 0.039(5) 0.035(7) 0.035(7) 0.000(6) 0.000(6) 0.002(5)
N2' 0.042(8) 0.058(16) 0.057(16) 0.001(14) -0.003(13) 0.008(13)
Ge1' 0.037(2) 0.036(2) 0.0299(19) -0.0029(14) -0.0061(15) -0.0080(15)
N6 0.0441(9) 0.0370(8) 0.0517(9) 0.0018(7) -0.0113(7) 0.0021(6)
C32 0.0542(12) 0.0587(12) 0.0399(10) 0.0037(9) -0.0082(9) -0.0070(9)
C33 0.0839(18) 0.0851(19) 0.0559(14) -0.0164(13) -0.0214(13) -0.0101(15)
C34 0.0738(17) 0.0838(18) 0.0526(14) 0.0211(13) -0.0073(12) -0.0155(14)
C35 0.0515(12) 0.0384(10) 0.0862(17) 0.0101(10) -0.0224(11) 0.0014(9)
C36 0.0455(13) 0.0529(14) 0.149(3) 0.0076(16) -0.0291(16) 0.0016(10)
C37 0.0796(19) 0.0365(12) 0.175(4) -0.0126(16) -0.048(2) 0.0071(12)
N7 0.0464(9) 0.0452(8) 0.0482(9) -0.0210(7) 0.0025(7) -0.0156(7)
C38 0.0458(11) 0.0625(13) 0.0667(14) -0.0276(11) 0.0040(10) -0.0247(10)
C39 0.0502(14) 0.108(2) 0.104(2) -0.0493(19) -0.0167(14) -0.0134(14)
C40 0.093(2) 0.0766(18) 0.096(2) -0.0197(16) 0.0104(17) -0.0529(16)
C41 0.0732(15) 0.0640(14) 0.0593(14) -0.0315(11) -0.0021(11) -0.0217(12)
C42 0.118(3) 0.095(2) 0.0481(14) -0.0196(14) -0.0106(15) -0.0333(19)
C43 0.108(2) 0.0786(19) 0.092(2) -0.0577(18) 0.0016(18) -0.0026(17)
P2 0.03001(19) 0.02648(18) 0.02062(17) -0.00244(13) -0.00701(14) -0.00513(14)
Si1 0.0556(3) 0.0394(2) 0.0264(2) -0.00957(18) -0.0147(2) -0.0016(2)
N3 0.0378(7) 0.0320(6) 0.0203(6) -0.0035(5) -0.0067(5) -0.0057(5)
N4 0.0360(7) 0.0405(7) 0.0320(7) -0.0151(6) -0.0084(6) 0.0000(6)
N5 0.0353(7) 0.0391(7) 0.0263(6) -0.0042(5) -0.0123(5) -0.0063(5)
C2 0.0479(9) 0.0348(8) 0.0237(7) 0.0019(6) -0.0120(7) -0.0103(7)
C3 0.0674(12) 0.0323(8) 0.0250(7) 0.0017(6) -0.0145(8) -0.0167(8)
C4 0.144(3) 0.0401(11) 0.0365(10) 0.0028(8) -0.0299(13) -0.0333(13)
C5 0.140(3) 0.0734(17) 0.0509(13) 0.0081(12) -0.0254(16) -0.0632(18)
C6 0.101(2) 0.0686(16) 0.0526(13) -0.0017(11) 0.0001(13) -0.0509(15)
C7 0.1076(19) 0.0475(11) 0.0252(8) 0.0085(8) -0.0216(10) -0.0310(12)
C8 0.125(2) 0.0362(11) 0.0604(14) 0.0118(10) -0.0354(15) -0.0015(13)
C10 0.0442(9) 0.0375(8) 0.0204(7) -0.0041(6) -0.0047(6) -0.0117(7)
C11 0.0482(10) 0.0515(10) 0.0292(8) -0.0047(7) -0.0111(7) -0.0126(8)
C12 0.0656(13) 0.0748(14) 0.0342(9) -0.0072(9) -0.0184(9) -0.0277(11)
C13 0.0888(17) 0.0713(14) 0.0302(9) -0.0175(9) -0.0057(10) -0.0342(13)
C14 0.0722(15) 0.0625(13) 0.0335(9) -0.0206(9) 0.0043(9) -0.0137(11)
C15 0.0529(11) 0.0516(11) 0.0278(8) -0.0098(7) 0.0003(7) -0.0080(8)
C16 0.0476(11) 0.0882(17) 0.0446(11) -0.0150(11) -0.0213(9) 0.0042(11)
C17 0.093(2) 0.108(3) 0.099(2) -0.008(2) -0.034(2) 0.036(2)
C18 0.0511(15) 0.156(3) 0.085(2) -0.019(2) -0.0041(14) -0.0204(18)
C19 0.0488(12) 0.1010(19) 0.0388(11) -0.0232(11) -0.0024(9) 0.0137(12)
C20 0.0501(14) 0.179(4) 0.0566(15) -0.0366(19) 0.0022(12) -0.0163(18)
C21 0.101(2) 0.123(3) 0.079(2) -0.027(2) -0.0161(18) 0.057(2)
C22 0.104(2) 0.0586(14) 0.0906(19) -0.0380(14) -0.0562(17) 0.0039(13)
C23 0.099(2) 0.0830(18) 0.0271(10) -0.0036(10) -0.0050(11) 0.0044(15)
C24 0.0378(10) 0.0784(15) 0.0712(14) -0.0482(12) -0.0134(9) 0.0069(9)
C25 0.076(6) 0.089(4) 0.146(8) -0.087(5) -0.063(6) 0.039(4)
C26 0.032(5) 0.177(8) 0.068(4) -0.054(5) 0.001(4) -0.014(5)
C27 0.046(5) 0.046(4) 0.069(4) -0.019(3) -0.035(4) 0.009(4)
C25' 0.068(4) 0.116(5) 0.120(7) -0.087(5) -0.030(5) 0.047(4)
C26' 0.028(4) 0.160(7) 0.061(4) -0.031(5) -0.001(3) -0.021(5)
C27' 0.051(5) 0.064(7) 0.079(5) -0.026(4) -0.023(4) 0.022(4)
C28 0.0377(9) 0.0505(10) 0.0477(10) -0.0061(8) -0.0206(8) -0.0037(8)
C29 0.0333(10) 0.0942(19) 0.0660(15) -0.0028(13) -0.0060(10) -0.0016(11)
C30 0.0651(15) 0.0696(15) 0.0939(19) -0.0201(14) -0.0513(14) -0.0059(12)
C31 0.0591(13) 0.0501(11) 0.0624(13) -0.0093(10) -0.0335(11) 0.0061(9)
C44 0.117(3) 0.131(4) 0.127(4) -0.048(3) 0.004(3) -0.022(3)
C45 0.127(3) 0.087(3) 0.123(3) -0.027(2) -0.016(3) 0.003(2)
O1 0.0863(16) 0.0995(18) 0.131(2) -0.0437(16) -0.0064(14) 0.0107(13)
C46 0.0704(18) 0.104(2) 0.093(2) -0.0455(19) -0.0204(16) 0.0027(16)
C47 0.090(2) 0.100(3) 0.122(3) -0.039(2) -0.037(2) 0.0026(19)

loop_
_atom_type_symbol
_atom_type_description
_atom_type_scat_dispersion_real
_atom_type_scat_dispersion_imag
_atom_type_scat_source
C C 0.0033 0.0016 'International Tables Vol C Tables 4.2.6.8 and 6.1.1.4'
H H 0.0000 0.0000 'International Tables Vol C Tables 4.2.6.8 and 6.1.1.4'
N N 0.0061 0.0033 'International Tables Vol C Tables 4.2.6.8 and 6.1.1.4'
Si Si 0.0817 0.0704 'International Tables Vol C Tables 4.2.6.8 and 6.1.1.4'
P P 0.1023 0.0942 'International Tables Vol C Tables 4.2.6.8 and 6.1.1.4'
Ge Ge 0.1547 1.8001 'International Tables Vol C Tables 4.2.6.8 and 6.1.1.4'
O O 0.0106 0.0060 'International Tables Vol C Tables 4.2.6.8 and 6.1.1.4'

loop_
_geom_angle_atom_site_label_1
_geom_angle_atom_site_label_2
_geom_angle_atom_site_label_3
_geom_angle
N7 P1 N6 109.51(9)
N7 P1 C1 106.05(8)
N6 P1 C1 100.92(8)
N1 C1 P1 122.63(12)
N1 C1 Ge1 127.64(12)
P1 C1 Ge1 109.46(8)
N2 N1 C1 179.30(18)
C1 Ge1 N3 103.46(6)
C1 Ge1 P2 110.49(5)
N3 Ge1 P2 84.22(4)
N7 P1' N6 109.60(16)
N7 P1' C1' 126.9(13)
N6 P1' C1' 90.9(9)
N7 P1' C32 127.1(4)
N6 P1' C32 39.61(16)
C1' P1' C32 100.2(12)
N7 P1' C38 38.92(19)
N6 P1' C38 109.4(3)
C1' P1' C38 158.0(11)
C32 P1' C38 100.9(4)
N1' C1' P1' 124.9(17)
N1' C1' Ge1' 126.6(17)
P1' C1' Ge1' 108.1(8)
N2' N1' C1' 176(4)
N3 Ge1' C1' 99.9(8)
N3 Ge1' P2 81.69(14)
C1' Ge1' P2 102.1(9)
C32 N6 C35 116.84(18)
C32 N6 P1' 92.2(3)
C35 N6 P1' 150.8(4)
C32 N6 P1 125.15(13)
C35 N6 P1 117.45(16)
P1' N6 P1 33.4(4)
N6 C32 C33 113.22(19)
N6 C32 C34 111.8(2)
C33 C32 C34 111.1(2)
N6 C32 P1' 48.2(2)
C33 C32 P1' 122.2(2)
C34 C32 P1' 126.7(2)
N6 C35 C36 114.13(18)
N6 C35 C37 112.1(2)
C36 C35 C37 111.8(3)
C38 N7 C41 116.29(17)
C38 N7 P1 126.81(14)
C41 N7 P1 116.88(14)
C38 N7 P1' 94.9(4)
C41 N7 P1' 147.0(4)
P1 N7 P1' 33.9(4)
N7 C38 C39 114.0(2)
N7 C38 C40 111.2(2)
C39 C38 C40 111.1(2)
N7 C38 P1' 46.1(2)
C39 C38 P1' 119.90(18)
C40 C38 P1' 129.0(2)
N7 C41 C42 112.14(19)
N7 C41 C43 112.5(2)
C42 C41 C43 110.8(2)
N5 P2 N4 85.15(7)
N5 P2 C3 115.76(8)
N4 P2 C3 113.25(9)
N5 P2 Ge1 111.89(5)
N4 P2 Ge1 139.06(5)
C3 P2 Ge1 93.08(6)
N5 P2 Si1 42.58(5)
N4 P2 Si1 42.57(5)
C3 P2 Si1 124.58(6)
Ge1 P2 Si1 139.729(19)
N5 P2 Ge1' 145.59(10)
N4 P2 Ge1' 108.93(10)
C3 P2 Ge1' 88.05(10)
Ge1 P2 Ge1' 38.35(9)
Si1 P2 Ge1' 141.05(9)
N4 Si1 N5 83.61(7)
N4 Si1 C23 117.04(12)
N5 Si1 C23 116.06(10)
N4 Si1 C22 114.21(10)
N5 Si1 C22 115.45(12)
C23 Si1 C22 108.87(14)
N4 Si1 P2 41.83(5)
N5 Si1 P2 41.78(4)
C23 Si1 P2 126.54(10)
C22 Si1 P2 124.58(10)
C2 N3 C10 121.92(13)
C2 N3 Ge1' 110.26(16)
C10 N3 Ge1' 115.47(16)
C2 N3 Ge1 113.66(10)
C10 N3 Ge1 122.88(10)
Ge1' N3 Ge1 49.39(12)
C24 N4 P2 130.13(12)
C24 N4 Si1 134.26(12)
P2 N4 Si1 95.60(7)
C28 N5 P2 130.84(12)
C28 N5 Si1 132.75(11)
P2 N5 Si1 95.63(7)
N3 C2 C3 125.74(14)
N3 C2 C7 128.23(15)
C3 C2 C7 106.02(15)
C2 C3 C4 106.88(14)
C2 C3 P2 117.60(13)
C4 C3 P2 135.30(14)
C5 C4 C3 108.8(2)
C5 C4 C8 101.0(2)
C3 C4 C8 100.33(18)
C4 C5 C6 102.3(2)
C5 C6 C7 105.6(2)
C2 C7 C6 105.81(18)
C2 C7 C8 99.96(17)
C6 C7 C8 99.5(2)
C4 C8 C7 92.32(19)
C11 C10 C15 120.87(16)
C11 C10 N3 119.36(15)
C15 C10 N3 119.71(16)
C12 C11 C10 117.97(19)
C12 C11 C16 119.59(19)
C10 C11 C16 122.44(16)
C13 C12 C11 121.7(2)
C14 C13 C12 119.67(19)
C13 C14 C15 121.5(2)
C10 C15 C14 118.2(2)
C10 C15 C19 122.75(17)
C14 C15 C19 119.02(19)
C11 C16 C18 110.9(2)
C11 C16 C17 111.8(2)
C18 C16 C17 110.9(3)
C15 C19 C21 111.5(3)
C15 C19 C20 110.4(2)
C21 C19 C20 112.2(3)
N4 C24 C27' 113.9(9)
N4 C24 C26 116.0(7)
C27' C24 C26 109.4(13)
N4 C24 C25' 108.4(5)
C27' C24 C25' 115.3(10)
C26 C24 C25' 92.1(8)
N4 C24 C27 109.7(8)
C27' C24 C27 6.6(16)
C26 C24 C27 108.2(9)
C25' C24 C27 121.8(10)
N4 C24 C26' 100.6(6)
C27' C24 C26' 110.0(9)
C26 C24 C26' 18.5(7)
C25' C24 C26' 107.5(6)
C27 C24 C26' 106.7(11)
N4 C24 C25 105.4(5)
C27' C24 C25 96.2(10)
C26 C24 C25 114.2(7)
C25' C24 C25 24.7(5)
C27 C24 C25 102.4(9)
C26' C24 C25 131.2(7)
N5 C28 C29 111.26(16)
N5 C28 C31 111.01(16)
C29 C28 C31 109.8(2)
N5 C28 C30 107.25(17)
C29 C28 C30 108.8(2)
C31 C28 C30 108.68(17)
O1 C45 C44 110.5(4)
C46 O1 C45 114.0(3)
O1 C46 C47 108.5(3)

loop_
_geom_bond_atom_site_label_1
_geom_bond_atom_site_label_2
_geom_bond_distance
P1 N7 1.6852(17)
P1 N6 1.7098(17)
P1 C1 1.8295(16)
C1 N1 1.282(2)
C1 Ge1 1.9977(16)
N1 N2 1.151(2)
Ge1 N3 1.9992(12)
Ge1 P2 2.4429(4)
P1' N7 1.6866(10)
P1' N6 1.7064(10)
P1' C1' 1.825(17)
P1' C32 2.289(7)
P1' C38 2.331(8)
C1' N1' 1.289(16)
C1' Ge1' 1.982(16)
N1' N2' 1.158(17)
Ge1' N3 1.954(4)
Ge1' P2 2.572(4)
N6 C32 1.460(3)
N6 C35 1.483(3)
C32 C33 1.526(4)
C32 C34 1.547(3)
C35 C36 1.504(3)
C35 C37 1.508(4)
N7 C38 1.470(2)
N7 C41 1.482(3)
C38 C39 1.519(4)
C38 C40 1.529(3)
C41 C42 1.515(4)
C41 C43 1.533(4)
P2 N5 1.7047(13)
P2 N4 1.7061(14)
P2 C3 1.7168(16)
P2 Si1 2.5460(6)
Si1 N4 1.7306(15)
Si1 N5 1.7312(15)
Si1 C23 1.850(2)
Si1 C22 1.856(2)
N3 C2 1.334(2)
N3 C10 1.4322(19)
N4 C24 1.468(2)
N5 C28 1.481(2)
C2 C3 1.389(2)
C2 C7 1.522(2)
C3 C4 1.532(3)
C4 C5 1.497(5)
C4 C8 1.555(3)
C5 C6 1.520(4)
C6 C7 1.534(4)
C7 C8 1.571(4)
C10 C11 1.398(3)
C10 C15 1.401(3)
C11 C12 1.395(3)
C11 C16 1.512(3)
C12 C13 1.376(4)
C13 C14 1.358(4)
C14 C15 1.402(3)
C15 C19 1.509(3)
C16 C18 1.523(4)
C16 C17 1.530(4)
C19 C21 1.523(4)
C19 C20 1.542(4)
C24 C27' 1.491(10)
C24 C26 1.502(10)
C24 C25' 1.529(8)
C24 C27 1.542(8)
C24 C26' 1.596(9)
C24 C25 1.601(9)
C28 C29 1.522(3)
C28 C31 1.522(3)
C28 C30 1.531(3)
C44 C45 1.481(6)
C45 O1 1.402(5)
O1 C46 1.393(4)
C46 C47 1.481(5)
